data_1504880
loop_
_publ_author_name
'Zheng, Suqing'
'Lu, Xiyan'

_publ_section_title
;
 A phosphine-catalyzed [3 + 2] annulation reaction of modified allylic
 compounds and N-tosylimines.
;
_journal_issue 20
_journal_name_full 'Organic letters'
_journal_page_first 4481
_journal_page_last 4484
_journal_paper_doi 10.1021/ol801661y
_journal_volume 10
_journal_year 2008
_chemical_formula_sum 'C26 H24 Cl N O4 S'
_chemical_formula_weight 481.97
_chemical_name_systematic
; 
 ? 
;
_space_group_IT_number 14
_symmetry_cell_setting monoclinic
_symmetry_space_group_name_Hall '-P 2ybc'
_symmetry_space_group_name_H-M 'P 1 21/c 1'
_atom_sites_solution_hydrogens geom
_atom_sites_solution_primary direct
_atom_sites_solution_secondary difmap
_audit_creation_method SHELXL-97
_cell_angle_alpha 90.00
_cell_angle_beta 96.841(4)
_cell_angle_gamma 90.00
_cell_formula_units_Z 4
_cell_length_a 7.9179(17)
_cell_length_b 13.694(3)
_cell_length_c 22.370(5)
_cell_measurement_reflns_used 3840
_cell_measurement_temperature 292(2)
_cell_measurement_theta_max 52.593
_cell_measurement_theta_min 4.722
_cell_volume 2408.3(9)
_computing_cell_refinement 'Bruker SMART'
_computing_data_collection 'Bruker SMART'
_computing_data_reduction 'Bruker SHELXTL'
_computing_molecular_graphics 'Bruker SHELXTL'
_computing_publication_material 'Bruker SHELXTL'
_computing_structure_refinement 'SHELXL-97 (Sheldrick, 1997)'
_computing_structure_solution 'SHELXS-97 (Sheldrick, 1990)'
_diffrn_ambient_temperature 292(2)
_diffrn_measured_fraction_theta_full 0.993
_diffrn_measured_fraction_theta_max 0.993
_diffrn_measurement_device_type 'CCD area detector'
_diffrn_measurement_method 'phi and omega scans'
_diffrn_radiation_monochromator graphite
_diffrn_radiation_source 'fine-focus sealed tube'
_diffrn_radiation_type MoK\a
_diffrn_radiation_wavelength 0.71073
_diffrn_reflns_av_R_equivalents 0.0434
_diffrn_reflns_av_sigmaI/netI 0.0495
_diffrn_reflns_limit_h_max 7
_diffrn_reflns_limit_h_min -10
_diffrn_reflns_limit_k_max 17
_diffrn_reflns_limit_k_min -17
_diffrn_reflns_limit_l_max 28
_diffrn_reflns_limit_l_min -28
_diffrn_reflns_number 13451
_diffrn_reflns_theta_full 27.00
_diffrn_reflns_theta_max 27.00
_diffrn_reflns_theta_min 1.83
_exptl_absorpt_coefficient_mu 0.278
_exptl_absorpt_correction_T_max 1.00000
_exptl_absorpt_correction_T_min 0.70129
_exptl_absorpt_correction_type empirical
_exptl_crystal_colour colorless
_exptl_crystal_density_diffrn 1.329
_exptl_crystal_density_method 'not measured'
_exptl_crystal_F_000 1008
_exptl_crystal_size_max 0.435
_exptl_crystal_size_mid 0.402
_exptl_crystal_size_min 0.281
_refine_diff_density_max 0.258
_refine_diff_density_min -0.337
_refine_diff_density_rms 0.062
_refine_ls_extinction_method none
_refine_ls_goodness_of_fit_ref 0.949
_refine_ls_hydrogen_treatment mixed
_refine_ls_matrix_type full
_refine_ls_number_parameters 308
_refine_ls_number_reflns 5212
_refine_ls_number_restraints 0
_refine_ls_restrained_S_all 0.949
_refine_ls_R_factor_all 0.0622
_refine_ls_R_factor_gt 0.0447
_refine_ls_shift/su_max 0.001
_refine_ls_shift/su_mean 0.000
_refine_ls_structure_factor_coef Fsqd
_refine_ls_weighting_details 'calc w=1/[\s^2^(Fo^2^)+(0.0638P)^2^+0.0000P] where P=(Fo^2^+2Fc^2^)/3'
_refine_ls_weighting_scheme calc
_refine_ls_wR_factor_gt 0.1098
_refine_ls_wR_factor_ref 0.1171
_reflns_number_gt 3681
_reflns_number_total 5212
_reflns_threshold_expression >2sigma(I)
_cod_data_source_file ol801661y_si_003.cif
_cod_data_source_block cd26280
_cod_depositor_comments
;
The following automatic conversions were performed:

'_symmetry_cell_setting' value 'Monoclinic' changed to 'monoclinic'
according to /home/saulius/struct/CIF-dictionaries/cif_core.dic
dictionary named 'cif_core.dic' version 2.4.1 from 2010-06-29.

Automatic conversion script
Id: cif_fix_values 1715 2011-07-08 13:25:40Z adriana 
;
_cod_original_sg_symbol_H-M P2(1)/c
_cod_database_code 1504880

loop_
_symmetry_equiv_pos_as_xyz
'x, y, z'
'-x, y+1/2, -z+1/2'
'-x, -y, -z'
'x, -y-1/2, z-1/2'

loop_
_atom_site_label
_atom_site_type_symbol
_atom_site_fract_x
_atom_site_fract_y
_atom_site_fract_z
_atom_site_U_iso_or_equiv
_atom_site_adp_type
_atom_site_occupancy
_atom_site_symmetry_multiplicity
_atom_site_calc_flag
_atom_site_refinement_flags
S1 S 0.30722(5) 0.51078(4) 0.39062(2) 0.04210(15) Uani 1 1 d .
Cl1 Cl 0.99069(9) 0.12341(5) 0.47540(3) 0.0778(2) Uani 1 1 d .
O1 O 0.56561(19) 0.63932(12) 0.19125(7) 0.0676(5) Uani 1 1 d .
O2 O 0.83508(17) 0.64276(13) 0.23441(7) 0.0707(5) Uani 1 1 d .
O3 O 0.15457(15) 0.49060(10) 0.35191(6) 0.0539(4) Uani 1 1 d .
O4 O 0.34437(16) 0.46053(11) 0.44668(6) 0.0541(4) Uani 1 1 d .
N1 N 0.46477(16) 0.48645(10) 0.35091(6) 0.0352(3) Uani 1 1 d .
C1 C 0.4506(2) 0.53163(13) 0.28919(7) 0.0347(4) Uani 1 1 d .
C2 C 0.6329(2) 0.56147(13) 0.28492(8) 0.0369(4) Uani 1 1 d .
C3 C 0.7348(2) 0.53950(13) 0.33393(8) 0.0396(4) Uani 1 1 d .
H3 H 0.8513 0.5511 0.3385 0.048 Uiso 1 1 calc R
C4 C 0.6422(2) 0.49361(13) 0.38175(8) 0.0343(4) Uani 1 1 d .
C5 C 0.72002(19) 0.39758(12) 0.40519(7) 0.0325(4) Uani 1 1 d .
C6 C 0.8743(2) 0.40205(14) 0.44227(8) 0.0427(4) Uani 1 1 d .
H6 H 0.9220 0.4626 0.4528 0.051 Uiso 1 1 calc R
C7 C 0.9573(2) 0.31839(16) 0.46369(8) 0.0505(5) Uani 1 1 d .
H7 H 1.0602 0.3222 0.4884 0.061 Uiso 1 1 calc R
C8 C 0.8860(2) 0.22980(15) 0.44803(8) 0.0461(5) Uani 1 1 d .
C9 C 0.7328(2) 0.22225(14) 0.41134(8) 0.0465(5) Uani 1 1 d .
H9 H 0.6858 0.1614 0.4010 0.056 Uiso 1 1 calc R
C10 C 0.6510(2) 0.30738(13) 0.39032(7) 0.0387(4) Uani 1 1 d .
H10 H 0.5478 0.3034 0.3658 0.046 Uiso 1 1 calc R
C11 C 0.3759(2) 0.46382(13) 0.23949(8) 0.0389(4) Uani 1 1 d .
C12 C 0.2348(2) 0.49325(16) 0.20093(9) 0.0546(5) Uani 1 1 d .
H12 H 0.1828 0.5526 0.2073 0.066 Uiso 1 1 calc R
C13 C 0.1711(3) 0.4350(2) 0.15322(10) 0.0690(7) Uani 1 1 d .
H13 H 0.0781 0.4560 0.1270 0.083 Uiso 1 1 calc R
C14 C 0.2442(3) 0.3460(2) 0.14417(10) 0.0687(7) Uani 1 1 d .
H14 H 0.1998 0.3063 0.1124 0.082 Uiso 1 1 calc R
C15 C 0.3828(3) 0.31632(17) 0.18221(9) 0.0598(6) Uani 1 1 d .
H15 H 0.4325 0.2561 0.1762 0.072 Uiso 1 1 calc R
C16 C 0.4495(3) 0.37508(14) 0.22947(9) 0.0473(5) Uani 1 1 d .
H16 H 0.5448 0.3546 0.2547 0.057 Uiso 1 1 calc R
C17 C 0.6724(2) 0.61650(14) 0.23106(8) 0.0433(4) Uani 1 1 d .
C18 C 0.8796(3) 0.7087(2) 0.18645(11) 0.0881(9) Uani 1 1 d .
H18A H 0.9202 0.6709 0.1544 0.106 Uiso 1 1 calc R
H18B H 0.7798 0.7450 0.1697 0.106 Uiso 1 1 calc R
C19 C 1.0116(4) 0.77610(19) 0.21176(11) 0.0800(8) Uani 1 1 d .
H19A H 0.9728 0.8110 0.2447 0.120 Uiso 1 1 calc R
H19B H 1.0365 0.8216 0.1813 0.120 Uiso 1 1 calc R
H19C H 1.1126 0.7401 0.2259 0.120 Uiso 1 1 calc R
C20 C 0.3140(2) 0.63719(15) 0.40459(8) 0.0441(5) Uani 1 1 d .
C21 C 0.2122(2) 0.69943(16) 0.36662(9) 0.0515(5) Uani 1 1 d .
H21 H 0.1341 0.6742 0.3362 0.062 Uiso 1 1 calc R
C22 C 0.2283(3) 0.79872(18) 0.37449(10) 0.0634(6) Uani 1 1 d .
H22 H 0.1596 0.8400 0.3491 0.076 Uiso 1 1 calc R
C23 C 0.3433(3) 0.83911(18) 0.41897(10) 0.0625(6) Uani 1 1 d .
C24 C 0.4397(3) 0.77577(18) 0.45788(9) 0.0608(6) Uani 1 1 d .
H24 H 0.5150 0.8014 0.4890 0.073 Uiso 1 1 calc R
C25 C 0.4263(2) 0.67583(17) 0.45146(8) 0.0513(5) Uani 1 1 d .
H25 H 0.4914 0.6346 0.4781 0.062 Uiso 1 1 calc R
C26 C 0.3646(4) 0.9477(2) 0.42507(13) 0.0946(9) Uani 1 1 d .
H26A H 0.4811 0.9647 0.4225 0.142 Uiso 1 1 calc R
H26B H 0.3334 0.9682 0.4633 0.142 Uiso 1 1 calc R
H26C H 0.2928 0.9796 0.3933 0.142 Uiso 1 1 calc R
H1 H 0.381(2) 0.5916(13) 0.2881(6) 0.030(4) Uiso 1 1 d .
H4 H 0.6434(19) 0.5403(12) 0.4155(7) 0.029(4) Uiso 1 1 d .

loop_
_atom_site_aniso_label
_atom_site_aniso_U_11
_atom_site_aniso_U_22
_atom_site_aniso_U_33
_atom_site_aniso_U_23
_atom_site_aniso_U_13
_atom_site_aniso_U_12
S1 0.0267(2) 0.0535(3) 0.0473(3) 0.0122(2) 0.00935(19) 0.00253(19)
Cl1 0.0934(5) 0.0639(4) 0.0748(4) 0.0182(3) 0.0047(3) 0.0390(3)
O1 0.0574(9) 0.0798(12) 0.0619(9) 0.0300(8) -0.0082(8) -0.0152(8)
O2 0.0398(8) 0.1044(13) 0.0695(9) 0.0472(9) 0.0126(7) -0.0027(8)
O3 0.0254(7) 0.0704(10) 0.0656(9) 0.0091(7) 0.0042(6) -0.0026(6)
O4 0.0455(8) 0.0677(10) 0.0511(8) 0.0224(7) 0.0143(6) 0.0035(6)
N1 0.0245(7) 0.0428(9) 0.0382(8) 0.0066(6) 0.0037(6) 0.0037(6)
C1 0.0284(9) 0.0354(10) 0.0401(10) 0.0064(8) 0.0038(7) 0.0054(7)
C2 0.0308(9) 0.0356(10) 0.0449(10) 0.0061(8) 0.0067(8) 0.0000(7)
C3 0.0268(9) 0.0403(10) 0.0521(11) 0.0082(8) 0.0053(8) -0.0002(7)
C4 0.0249(8) 0.0397(10) 0.0379(9) 0.0017(8) 0.0023(7) 0.0002(7)
C5 0.0273(8) 0.0415(10) 0.0293(8) 0.0032(7) 0.0063(7) 0.0039(7)
C6 0.0373(10) 0.0455(11) 0.0432(10) 0.0025(8) -0.0037(8) 0.0002(8)
C7 0.0410(11) 0.0611(14) 0.0465(11) 0.0032(10) -0.0065(9) 0.0108(9)
C8 0.0503(11) 0.0486(12) 0.0405(10) 0.0119(9) 0.0098(9) 0.0197(9)
C9 0.0569(12) 0.0404(11) 0.0427(10) 0.0015(8) 0.0086(9) 0.0031(9)
C10 0.0366(9) 0.0438(11) 0.0347(9) 0.0028(8) 0.0002(7) 0.0005(8)
C11 0.0328(9) 0.0440(11) 0.0407(10) 0.0062(8) 0.0073(8) -0.0032(7)
C12 0.0419(11) 0.0557(14) 0.0630(13) 0.0042(10) -0.0074(10) -0.0009(9)
C13 0.0541(13) 0.0813(19) 0.0662(14) 0.0059(13) -0.0160(11) -0.0149(12)
C14 0.0773(16) 0.0772(18) 0.0509(13) -0.0079(12) 0.0046(12) -0.0337(14)
C15 0.0732(15) 0.0540(14) 0.0561(13) -0.0050(11) 0.0240(12) -0.0097(11)
C16 0.0499(11) 0.0480(12) 0.0446(11) 0.0033(9) 0.0086(9) 0.0022(9)
C17 0.0397(10) 0.0426(11) 0.0481(11) 0.0064(8) 0.0070(9) 0.0018(8)
C18 0.0532(14) 0.142(3) 0.0705(15) 0.0578(17) 0.0109(12) -0.0150(15)
C19 0.104(2) 0.0648(17) 0.0790(17) 0.0136(13) 0.0414(15) -0.0038(14)
C20 0.0366(10) 0.0581(13) 0.0400(10) 0.0050(9) 0.0146(8) 0.0101(8)
C21 0.0384(11) 0.0622(15) 0.0546(12) 0.0062(10) 0.0082(9) 0.0135(9)
C22 0.0573(14) 0.0671(16) 0.0670(14) 0.0086(12) 0.0126(11) 0.0239(11)
C23 0.0668(15) 0.0615(15) 0.0635(14) -0.0053(12) 0.0259(12) 0.0114(12)
C24 0.0664(14) 0.0710(17) 0.0466(12) -0.0107(11) 0.0132(11) 0.0028(11)
C25 0.0503(12) 0.0684(16) 0.0370(10) 0.0047(10) 0.0127(9) 0.0128(10)
C26 0.115(2) 0.0662(19) 0.104(2) -0.0126(16) 0.0206(19) 0.0079(16)

loop_
_atom_type_symbol
_atom_type_description
_atom_type_scat_dispersion_real
_atom_type_scat_dispersion_imag
_atom_type_scat_source
C C 0.0033 0.0016 'International Tables Vol C Tables 4.2.6.8 and 6.1.1.4'
H H 0.0000 0.0000 'International Tables Vol C Tables 4.2.6.8 and 6.1.1.4'
O O 0.0106 0.0060 'International Tables Vol C Tables 4.2.6.8 and 6.1.1.4'
N N 0.0061 0.0033 'International Tables Vol C Tables 4.2.6.8 and 6.1.1.4'
Cl Cl 0.1484 0.1585 'International Tables Vol C Tables 4.2.6.8 and 6.1.1.4'
S S 0.1246 0.1234 'International Tables Vol C Tables 4.2.6.8 and 6.1.1.4'

loop_
_geom_angle_atom_site_label_1
_geom_angle_atom_site_label_2
_geom_angle_atom_site_label_3
_geom_angle
O3 S1 O4 120.64(8)
O3 S1 N1 105.91(8)
O4 S1 N1 106.58(8)
O3 S1 C20 107.70(9)
O4 S1 C20 108.61(9)
N1 S1 C20 106.59(8)
C17 O2 C18 115.95(16)
C4 N1 C1 111.10(12)
C4 N1 S1 117.93(11)
C1 N1 S1 115.64(10)
N1 C1 C2 101.63(13)
N1 C1 C11 113.67(14)
C2 C1 C11 114.30(15)
N1 C1 H1 110.2(9)
C2 C1 H1 108.0(9)
C11 C1 H1 108.8(9)
C3 C2 C17 128.59(16)
C3 C2 C1 112.34(15)
C17 C2 C1 118.87(15)
C2 C3 C4 112.68(15)
C2 C3 H3 123.7
C4 C3 H3 123.7
N1 C4 C3 102.13(13)
N1 C4 C5 115.04(14)
C3 C4 C5 113.29(14)
N1 C4 H4 108.5(9)
C3 C4 H4 108.2(9)
C5 C4 H4 109.3(9)
C10 C5 C6 118.58(16)
C10 C5 C4 124.11(15)
C6 C5 C4 117.27(15)
C7 C6 C5 121.23(18)
C7 C6 H6 119.4
C5 C6 H6 119.4
C8 C7 C6 118.90(17)
C8 C7 H7 120.5
C6 C7 H7 120.5
C7 C8 C9 121.63(17)
C7 C8 Cl1 119.03(15)
C9 C8 Cl1 119.34(16)
C8 C9 C10 118.58(18)
C8 C9 H9 120.7
C10 C9 H9 120.7
C5 C10 C9 121.07(16)
C5 C10 H10 119.5
C9 C10 H10 119.5
C16 C11 C12 118.69(18)
C16 C11 C1 121.64(16)
C12 C11 C1 119.59(17)
C13 C12 C11 120.4(2)
C13 C12 H12 119.8
C11 C12 H12 119.8
C14 C13 C12 120.3(2)
C14 C13 H13 119.8
C12 C13 H13 119.8
C15 C14 C13 119.5(2)
C15 C14 H14 120.2
C13 C14 H14 120.2
C14 C15 C16 120.5(2)
C14 C15 H15 119.7
C16 C15 H15 119.7
C11 C16 C15 120.48(19)
C11 C16 H16 119.8
C15 C16 H16 119.8
O1 C17 O2 124.46(18)
O1 C17 C2 122.57(17)
O2 C17 C2 112.81(16)
C19 C18 O2 109.09(19)
C19 C18 H18A 109.9
O2 C18 H18A 109.9
C19 C18 H18B 109.9
O2 C18 H18B 109.9
H18A C18 H18B 108.3
C18 C19 H19A 109.5
C18 C19 H19B 109.5
H19A C19 H19B 109.5
C18 C19 H19C 109.5
H19A C19 H19C 109.5
H19B C19 H19C 109.5
C21 C20 C25 119.8(2)
C21 C20 S1 119.43(16)
C25 C20 S1 120.65(15)
C22 C21 C20 119.3(2)
C22 C21 H21 120.3
C20 C21 H21 120.3
C21 C22 C23 122.1(2)
C21 C22 H22 119.0
C23 C22 H22 119.0
C22 C23 C24 117.8(2)
C22 C23 C26 121.3(2)
C24 C23 C26 120.9(2)
C25 C24 C23 121.6(2)
C25 C24 H24 119.2
C23 C24 H24 119.2
C24 C25 C20 119.26(19)
C24 C25 H25 120.4
C20 C25 H25 120.4
C23 C26 H26A 109.5
C23 C26 H26B 109.5
H26A C26 H26B 109.5
C23 C26 H26C 109.5
H26A C26 H26C 109.5
H26B C26 H26C 109.5

loop_
_geom_bond_atom_site_label_1
_geom_bond_atom_site_label_2
_geom_bond_distance
S1 O3 1.4276(13)
S1 O4 1.4301(13)
S1 N1 1.6493(14)
S1 C20 1.759(2)
Cl1 C8 1.7505(19)
O1 C17 1.194(2)
O2 C17 1.331(2)
O2 C18 1.477(2)
N1 C4 1.493(2)
N1 C1 1.505(2)
C1 C2 1.513(2)
C1 C11 1.514(2)
C1 H1 0.989(17)
C2 C3 1.316(2)
C2 C17 1.486(2)
C3 C4 1.504(2)
C3 H3 0.9300
C4 C5 1.519(2)
C4 H4 0.989(16)
C5 C10 1.376(2)
C5 C6 1.394(2)
C6 C7 1.378(3)
C6 H6 0.9300
C7 C8 1.366(3)
C7 H7 0.9300
C8 C9 1.385(3)
C9 C10 1.388(2)
C9 H9 0.9300
C10 H10 0.9300
C11 C16 1.378(3)
C11 C12 1.388(2)
C12 C13 1.379(3)
C12 H12 0.9300
C13 C14 1.374(4)
C13 H13 0.9300
C14 C15 1.368(3)
C14 H14 0.9300
C15 C16 1.382(3)
C15 H15 0.9300
C16 H16 0.9300
C18 C19 1.457(4)
C18 H18A 0.9700
C18 H18B 0.9700
C19 H19A 0.9600
C19 H19B 0.9600
C19 H19C 0.9600
C20 C21 1.391(3)
C20 C25 1.396(3)
C21 C22 1.375(3)
C21 H21 0.9300
C22 C23 1.382(3)
C22 H22 0.9300
C23 C24 1.391(3)
C23 C26 1.501(4)
C24 C25 1.379(3)
C24 H24 0.9300
C25 H25 0.9300
C26 H26A 0.9600
C26 H26B 0.9600
C26 H26C 0.9600

loop_
_geom_torsion_atom_site_label_1
_geom_torsion_atom_site_label_2
_geom_torsion_atom_site_label_3
_geom_torsion_atom_site_label_4
_geom_torsion
O3 S1 N1 C4 -175.35(12)
O4 S1 N1 C4 -45.71(14)
C20 S1 N1 C4 70.14(14)
O3 S1 N1 C1 49.70(14)
O4 S1 N1 C1 179.34(12)
C20 S1 N1 C1 -64.80(14)
C4 N1 C1 C2 2.46(18)
S1 N1 C1 C2 140.37(12)
C4 N1 C1 C11 125.74(15)
S1 N1 C1 C11 -96.34(15)
N1 C1 C2 C3 -0.4(2)
C11 C1 C2 C3 -123.25(17)
N1 C1 C2 C17 -175.68(15)
C11 C1 C2 C17 61.5(2)
C17 C2 C3 C4 172.89(18)
C1 C2 C3 C4 -1.8(2)
C1 N1 C4 C3 -3.38(18)
S1 N1 C4 C3 -140.23(12)
C1 N1 C4 C5 -126.53(15)
S1 N1 C4 C5 96.62(15)
C2 C3 C4 N1 3.2(2)
C2 C3 C4 C5 127.52(17)
N1 C4 C5 C10 12.1(2)
C3 C4 C5 C10 -104.83(19)
N1 C4 C5 C6 -170.32(14)
C3 C4 C5 C6 72.71(19)
C10 C5 C6 C7 0.2(3)
C4 C5 C6 C7 -177.45(16)
C5 C6 C7 C8 0.0(3)
C6 C7 C8 C9 -0.1(3)
C6 C7 C8 Cl1 -179.73(14)
C7 C8 C9 C10 -0.1(3)
Cl1 C8 C9 C10 179.61(14)
C6 C5 C10 C9 -0.4(3)
C4 C5 C10 C9 177.16(16)
C8 C9 C10 C5 0.3(3)
N1 C1 C11 C16 -58.2(2)
C2 C1 C11 C16 57.8(2)
N1 C1 C11 C12 125.09(17)
C2 C1 C11 C12 -118.84(18)
C16 C11 C12 C13 -0.7(3)
C1 C11 C12 C13 176.13(18)
C11 C12 C13 C14 1.6(3)
C12 C13 C14 C15 -1.2(4)
C13 C14 C15 C16 -0.1(3)
C12 C11 C16 C15 -0.6(3)
C1 C11 C16 C15 -177.31(17)
C14 C15 C16 C11 1.0(3)
C18 O2 C17 O1 3.3(3)
C18 O2 C17 C2 -172.2(2)
C3 C2 C17 O1 -173.4(2)
C1 C2 C17 O1 1.0(3)
C3 C2 C17 O2 2.2(3)
C1 C2 C17 O2 176.59(17)
C17 O2 C18 C19 144.8(2)
O3 S1 C20 C21 -18.14(17)
O4 S1 C20 C21 -150.36(14)
N1 S1 C20 C21 95.15(15)
O3 S1 C20 C25 165.05(14)
O4 S1 C20 C25 32.82(17)
N1 S1 C20 C25 -81.66(15)
C25 C20 C21 C22 2.4(3)
S1 C20 C21 C22 -174.47(15)
C20 C21 C22 C23 0.3(3)
C21 C22 C23 C24 -2.5(3)
C21 C22 C23 C26 177.2(2)
C22 C23 C24 C25 2.2(3)
C26 C23 C24 C25 -177.5(2)
C23 C24 C25 C20 0.3(3)
C21 C20 C25 C24 -2.7(3)
S1 C20 C25 C24 174.14(15)
